data_2242195
loop_
_publ_author_name
'Mitchell, Lauren A.'
'Imler, Gregory H.'
'Parrish, Damon A.'
'Deschamps, Jeffrey R.'
'Leonard, Philip W.'
'Chavez, David E.'

_publ_section_title
;
 Crystal structures of the three closely related compounds:
 bis[(1<i>H</i>-tetrazol-5-yl)methyl]nitramide, triaminoguanidinium
 5-({[(1<i>H</i>-tetrazol-5-yl)methyl](nitro)amino}methyl)tetrazol-1-ide,
 and diammonium bis[(tetrazol-1-id-5-yl)methyl]nitramide monohydrate
;
_journal_coeditor_code LH5843
_journal_issue 7
_journal_name_full 'Acta Crystallographica Section E'
_journal_page_first 1056
_journal_page_last 1061
_journal_paper_doi 10.1107/S2056989017008817
_journal_volume 73
_journal_year 2017
_chemical_formula_iupac '2N H4 +, C4 H4 N10 O2 2-, H2 O'
_chemical_formula_moiety '2(H4 N +), C4 H4 N10 O2 2-, H2 O'
_chemical_formula_sum 'C4 H14 N12 O3'
_chemical_formula_weight 278.27
_chemical_name_systematic
;
Diammonium bis[(tetrazol-1-id-5-yl)methyl]nitramide monohydrate
;
_space_group_crystal_system triclinic
_space_group_IT_number 2
_space_group_name_Hall '-P 1'
_space_group_name_H-M_alt 'P -1'
_symmetry_space_group_name_Hall '-P 1'
_symmetry_space_group_name_H-M 'P -1'
_atom_sites_solution_hydrogens mixed
_audit_creation_method SHELXL-2014/7
_cell_angle_alpha 85.564(4)
_cell_angle_beta 85.555(4)
_cell_angle_gamma 65.007(4)
_cell_formula_units_Z 2
_cell_length_a 7.5893(11)
_cell_length_b 7.6077(11)
_cell_length_c 11.2319(15)
_cell_measurement_reflns_used 9690
_cell_measurement_temperature 296(2)
_cell_measurement_theta_max 29.29
_cell_measurement_theta_min 2.96
_cell_volume 585.29(14)
_computing_cell_refinement
;
APEX2 (Bruker, 2008)
;
_computing_data_collection
;
APEX2 (Bruker, 2008)
;
_computing_data_reduction
;
SAINT (Bruker, 2008) and XPREP (Bruker, 2008)
;
_computing_molecular_graphics
;
SHELXTL (Sheldrick, 2008)
;
_computing_publication_material
;
publCIF (Westrip, 2010)
;
_computing_structure_refinement
;
SHELXL2014 (Sheldrick, 2015) within WinGX (Farrugia, 2012)
;
_computing_structure_solution
;
SHELXTL (Sheldrick, 2008)
;
_diffrn_ambient_temperature 296(2)
_diffrn_measured_fraction_theta_full 1.000
_diffrn_measured_fraction_theta_max 0.994
_diffrn_measurement_device_type 'Bruker SMART APEXII CCD'
_diffrn_measurement_method '\w and \f scans'
_diffrn_radiation_monochromator graphite
_diffrn_radiation_source 'fine-focus sealed tube'
_diffrn_radiation_type MoK\a
_diffrn_radiation_wavelength 0.71073
_diffrn_reflns_av_R_equivalents 0.0574
_diffrn_reflns_limit_h_max 10
_diffrn_reflns_limit_h_min -10
_diffrn_reflns_limit_k_max 10
_diffrn_reflns_limit_k_min -10
_diffrn_reflns_limit_l_max 15
_diffrn_reflns_limit_l_min -15
_diffrn_reflns_number 38379
_diffrn_reflns_theta_full 25.000
_diffrn_reflns_theta_max 29.292
_diffrn_reflns_theta_min 1.821
_exptl_absorpt_coefficient_mu 0.132
_exptl_absorpt_correction_T_max 0.7458
_exptl_absorpt_correction_T_min 0.6871
_exptl_absorpt_correction_type multi-scan
_exptl_absorpt_process_details
;
(SADABS; Bruker, 2008)
;
_exptl_crystal_colour colorless
_exptl_crystal_density_diffrn 1.579
_exptl_crystal_description irregular
_exptl_crystal_F_000 292
_exptl_crystal_size_max 0.750
_exptl_crystal_size_mid 0.632
_exptl_crystal_size_min 0.239
_refine_diff_density_max 0.288
_refine_diff_density_min -0.273
_refine_ls_extinction_method none
_refine_ls_goodness_of_fit_ref 1.115
_refine_ls_hydrogen_treatment mixed
_refine_ls_matrix_type full
_refine_ls_number_parameters 202
_refine_ls_number_reflns 3178
_refine_ls_number_restraints 0
_refine_ls_restrained_S_all 1.115
_refine_ls_R_factor_all 0.0373
_refine_ls_R_factor_gt 0.0359
_refine_ls_shift/su_max 0.000
_refine_ls_shift/su_mean 0.000
_refine_ls_structure_factor_coef Fsqd
_refine_ls_weighting_details 'w=1/[\s^2^(Fo^2^)+(0.0606P)^2^+0.0988P] where P=(Fo^2^+2Fc^2^)/3'
_refine_ls_weighting_scheme calc
_refine_ls_wR_factor_gt 0.1042
_refine_ls_wR_factor_ref 0.1056
_reflns_number_gt 3000
_reflns_number_total 3178
_reflns_threshold_expression 'I > 2\s(I)'
_cod_data_source_file lh5843sup1.cif
_cod_data_source_block III
_cod_database_code 2242195
_shelx_space_group_comment
;
The symmetry employed for this shelxl refinement is uniquely defined
by the following loop, which should always be used as a source of
symmetry information in preference to the above space-group names.
They are only intended as comments.
;
_shelx_estimated_absorpt_t_min 0.907
_shelx_estimated_absorpt_t_max 0.969

loop_
_space_group_symop_operation_xyz
'x, y, z'
'-x, -y, -z'

loop_
_atom_site_type_symbol
_atom_site_label
_atom_site_fract_x
_atom_site_fract_y
_atom_site_fract_z
_atom_site_U_iso_or_equiv
_atom_site_adp_type
_atom_site_calc_flag
_atom_site_occupancy
N N1 0.63637(12) 0.17356(11) -0.03243(7) 0.02642(17) Uani d 1
N N2 0.74077(12) 0.11482(12) -0.13592(7) 0.02770(18) Uani d 1
N N3 0.86114(14) -0.06786(13) -0.12320(8) 0.0330(2) Uani d 1
N N4 0.84018(14) -0.13474(12) -0.01067(8) 0.03243(19) Uani d 1
C C5 0.70207(12) 0.01714(12) 0.04216(7) 0.02088(17) Uani d 1
C C6 0.62734(14) 0.01115(14) 0.16882(8) 0.02520(18) Uani d 1
H H6A 0.4887 0.0929 0.1739 0.030 Uiso calc 1
H H6B 0.6459 -0.1207 0.1923 0.030 Uiso calc 1
N N7 0.72326(12) 0.07574(11) 0.25251(7) 0.02516(17) Uani d 1
C C8 0.88186(13) -0.06259(14) 0.32289(8) 0.02571(18) Uani d 1
H H8A 0.9528 0.0041 0.3523 0.031 Uiso calc 1
H H8B 0.9712 -0.1626 0.2717 0.031 Uiso calc 1
C C9 0.81243(12) -0.15606(13) 0.42648(8) 0.02285(17) Uani d 1
N N10 0.76291(15) -0.08633(13) 0.53514(7) 0.0334(2) Uani d 1
N N11 0.70900(16) -0.21454(14) 0.59893(8) 0.0382(2) Uani d 1
N N12 0.72763(14) -0.35383(13) 0.53058(8) 0.0343(2) Uani d 1
N N13 0.79270(14) -0.32036(13) 0.41982(8) 0.03096(19) Uani d 1
N N14 0.65021(12) 0.26410(12) 0.27363(7) 0.02663(17) Uani d 1
O O15 0.52737(13) 0.37956(11) 0.20606(7) 0.03769(19) Uani d 1
O O16 0.71072(13) 0.31354(12) 0.35853(7) 0.03772(19) Uani d 1
O O1S 0.02418(14) 0.53216(13) -0.20467(7) 0.0398(2) Uani d 1
H H1SA 0.086(3) 0.482(3) -0.2719(18) 0.060 Uiso d 1
H H1SB -0.028(3) 0.650(3) -0.2242(18) 0.060 Uiso d 1
N N1A 0.36192(14) 0.69706(13) 0.37735(8) 0.02941(18) Uani d 1
H H1A 0.317(2) 0.615(2) 0.4054(13) 0.035 Uiso d 1
H H1B 0.484(2) 0.643(2) 0.3830(13) 0.035 Uiso d 1
H H1C 0.336(2) 0.730(2) 0.3016(14) 0.035 Uiso d 1
H H1D 0.318(2) 0.807(2) 0.4177(13) 0.035 Uiso d 1
N N2A 0.24096(13) 0.50259(13) 0.00386(9) 0.03122(19) Uani d 1
H H2A 0.184(2) 0.504(2) -0.0618(14) 0.037 Uiso d 1
H H2B 0.267(2) 0.601(2) 0.0049(14) 0.037 Uiso d 1
H H2C 0.181(2) 0.493(2) 0.0693(15) 0.037 Uiso d 1
H H2D 0.356(2) 0.399(2) -0.0029(13) 0.037 Uiso d 1

loop_
_atom_site_aniso_label
_atom_site_aniso_U_11
_atom_site_aniso_U_22
_atom_site_aniso_U_33
_atom_site_aniso_U_12
_atom_site_aniso_U_13
_atom_site_aniso_U_23
N1 0.0331(4) 0.0229(4) 0.0194(3) -0.0083(3) -0.0005(3) 0.0001(3)
N2 0.0362(4) 0.0283(4) 0.0188(3) -0.0141(3) 0.0003(3) -0.0004(3)
N3 0.0396(4) 0.0297(4) 0.0238(4) -0.0096(3) 0.0059(3) -0.0034(3)
N4 0.0401(4) 0.0235(4) 0.0250(4) -0.0057(3) 0.0027(3) -0.0005(3)
C5 0.0251(4) 0.0211(4) 0.0183(4) -0.0112(3) -0.0024(3) -0.0011(3)
C6 0.0331(4) 0.0290(4) 0.0186(4) -0.0181(4) 0.0001(3) -0.0009(3)
N7 0.0336(4) 0.0236(4) 0.0188(3) -0.0122(3) -0.0026(3) -0.0015(3)
C8 0.0245(4) 0.0294(4) 0.0217(4) -0.0103(3) 0.0015(3) -0.0005(3)
C9 0.0242(4) 0.0232(4) 0.0196(4) -0.0082(3) -0.0023(3) -0.0009(3)
N10 0.0513(5) 0.0298(4) 0.0210(4) -0.0194(4) 0.0034(3) -0.0031(3)
N11 0.0540(6) 0.0349(5) 0.0256(4) -0.0203(4) 0.0061(4) 0.0008(3)
N12 0.0430(5) 0.0329(4) 0.0302(4) -0.0197(4) -0.0012(3) 0.0038(3)
N13 0.0420(5) 0.0293(4) 0.0251(4) -0.0181(3) -0.0024(3) -0.0016(3)
N14 0.0365(4) 0.0257(4) 0.0188(3) -0.0147(3) 0.0027(3) -0.0019(3)
O15 0.0502(5) 0.0281(4) 0.0272(4) -0.0092(3) -0.0055(3) 0.0028(3)
O16 0.0533(5) 0.0357(4) 0.0295(4) -0.0222(4) -0.0043(3) -0.0086(3)
O1S 0.0512(5) 0.0321(4) 0.0275(4) -0.0099(3) 0.0021(3) 0.0005(3)
N1A 0.0372(4) 0.0266(4) 0.0222(4) -0.0108(3) -0.0040(3) -0.0008(3)
N2A 0.0307(4) 0.0263(4) 0.0381(5) -0.0132(3) -0.0010(4) -0.0022(3)

loop_
_atom_type_symbol
_atom_type_description
_atom_type_scat_dispersion_real
_atom_type_scat_dispersion_imag
_atom_type_scat_source
C C 0.0033 0.0016 'International Tables Vol C Tables 4.2.6.8 and 6.1.1.4'
H H 0.0000 0.0000 'International Tables Vol C Tables 4.2.6.8 and 6.1.1.4'
N N 0.0061 0.0033 'International Tables Vol C Tables 4.2.6.8 and 6.1.1.4'
O O 0.0106 0.0060 'International Tables Vol C Tables 4.2.6.8 and 6.1.1.4'

loop_
_geom_angle_atom_site_label_1
_geom_angle_atom_site_label_2
_geom_angle_atom_site_label_3
_geom_angle
C5 N1 N2 104.67(7)
N3 N2 N1 109.51(7)
N2 N3 N4 109.43(8)
C5 N4 N3 104.71(8)
N4 C5 N1 111.67(8)
N4 C5 C6 124.00(8)
N1 C5 C6 124.32(8)
N7 C6 C5 113.19(7)
N7 C6 H6A 108.9
C5 C6 H6A 108.9
N7 C6 H6B 108.9
C5 C6 H6B 108.9
H6A C6 H6B 107.8
N14 N7 C8 119.43(8)
N14 N7 C6 118.69(8)
C8 N7 C6 121.50(8)
N7 C8 C9 112.80(7)
N7 C8 H8A 109.0
C9 C8 H8A 109.0
N7 C8 H8B 109.0
C9 C8 H8B 109.0
H8A C8 H8B 107.8
N13 C9 N10 112.13(8)
N13 C9 C8 123.16(8)
N10 C9 C8 124.72(8)
C9 N10 N11 104.58(8)
N12 N11 N10 109.26(8)
N11 N12 N13 109.62(8)
C9 N13 N12 104.41(8)
O16 N14 O15 123.83(8)
O16 N14 N7 118.24(8)
O15 N14 N7 117.93(8)
H1SA O1S H1SB 102.1(18)
H1A N1A H1B 107.3(14)
H1A N1A H1C 111.5(14)
H1B N1A H1C 108.9(14)
H1A N1A H1D 114.4(14)
H1B N1A H1D 106.7(14)
H1C N1A H1D 107.9(13)
H2A N2A H2B 111.5(14)
H2A N2A H2C 116.2(14)
H2B N2A H2C 108.9(15)
H2A N2A H2D 103.5(13)
H2B N2A H2D 106.1(14)
H2C N2A H2D 110.1(14)

loop_
_geom_bond_atom_site_label_1
_geom_bond_atom_site_label_2
_geom_bond_distance
N1 C5 1.3325(11)
N1 N2 1.3480(11)
N2 N3 1.3051(12)
N3 N4 1.3488(12)
N4 C5 1.3312(12)
C5 C6 1.4948(12)
C6 N7 1.4611(12)
C6 H6A 0.9700
C6 H6B 0.9700
N7 N14 1.3334(11)
N7 C8 1.4593(12)
C8 C9 1.4935(12)
C8 H8A 0.9700
C8 H8B 0.9700
C9 N13 1.3284(12)
C9 N10 1.3315(12)
N10 N11 1.3475(13)
N11 N12 1.3095(14)
N12 N13 1.3485(12)
N14 O16 1.2373(11)
N14 O15 1.2375(11)
O1S H1SA 0.88(2)
O1S H1SB 0.83(2)
N1A H1A 0.859(16)
N1A H1B 0.847(16)
N1A H1C 0.882(16)
N1A H1D 0.906(16)
N2A H2A 0.880(16)
N2A H2B 0.854(16)
N2A H2C 0.849(17)
N2A H2D 0.896(16)

loop_
_geom_hbond_atom_site_label_D
_geom_hbond_atom_site_label_H
_geom_hbond_atom_site_label_A
_geom_hbond_site_symmetry_A
_geom_hbond_distance_DH
_geom_hbond_distance_HA
_geom_hbond_distance_DA
_geom_hbond_angle_DHA
O1S H1SA N13 2_655 0.88(2) 2.06(2) 2.9253(12) 168.0(18)
O1S H1SB N3 1_465 0.83(2) 2.31(2) 2.9498(13) 134.8(17)
N1A H1A N12 2_656 0.859(16) 2.211(16) 3.0533(13) 166.7(14)
N1A H1B O16 . 0.847(16) 2.388(16) 3.0079(13) 130.5(13)
N1A H1B N13 1_565 0.847(16) 2.540(15) 3.2862(14) 147.6(13)
N1A H1B N12 1_565 0.847(16) 2.585(15) 3.2472(14) 136.0(13)
N2A H2A O1S . 0.880(16) 2.030(16) 2.9062(14) 173.2(14)
N2A H2B N1 2_665 0.854(16) 2.179(16) 3.0243(13) 170.3(14)
N1A H1C N2 2_665 0.882(16) 2.107(16) 2.9654(12) 164.2(14)
N2A H2C O1S 2_565 0.849(17) 2.147(17) 2.9766(13) 165.2(14)
N2A H2D N1 . 0.896(16) 2.117(16) 3.0096(13) 174.0(13)
N1A H1D N10 2_666 0.906(16) 2.045(16) 2.9273(13) 164.2(13)

loop_
_geom_torsion_atom_site_label_1
_geom_torsion_atom_site_label_2
_geom_torsion_atom_site_label_3
_geom_torsion_atom_site_label_4
_geom_torsion
C5 N1 N2 N3 0.47(10)
N1 N2 N3 N4 -0.27(12)
N2 N3 N4 C5 -0.06(12)
N3 N4 C5 N1 0.37(11)
N3 N4 C5 C6 179.15(8)
N2 N1 C5 N4 -0.52(11)
N2 N1 C5 C6 -179.30(8)
N4 C5 C6 N7 95.25(11)
N1 C5 C6 N7 -86.12(11)
C5 C6 N7 N14 88.66(10)
C5 C6 N7 C8 -98.39(9)
N14 N7 C8 C9 96.03(10)
C6 N7 C8 C9 -76.87(10)
N7 C8 C9 N13 90.37(11)
N7 C8 C9 N10 -89.46(11)
N13 C9 N10 N11 -0.21(12)
C8 C9 N10 N11 179.64(9)
C9 N10 N11 N12 0.43(12)
N10 N11 N12 N13 -0.50(13)
N10 C9 N13 N12 -0.08(11)
C8 C9 N13 N12 -179.93(8)
N11 N12 N13 C9 0.35(11)
C8 N7 N14 O16 -5.08(12)
C6 N7 N14 O16 168.02(8)
C8 N7 N14 O15 174.04(8)
C6 N7 N14 O15 -12.86(12)

_cod_database_fobs_code 2242195
